data_4071674
loop_
_publ_author_name
'Matsuo, Yutaka'
'Iwashita, Akihiko'
'Nakamura, Eiichi'

_publ_contact_author 'Matsuo, Y.'
_publ_section_title
;
 Group 6 Metal Complexes of the \h5-Pentamethyl[60]fullerene
;
_journal_issue 18
_journal_name_full Organometallics
_journal_page_first 4611
_journal_paper_doi 10.1021/om800308n
_journal_volume 27
_journal_year 2008
_chemical_compound_source 'synthesis as described'
_chemical_formula_moiety 'C82 H31 Br Mo O3'
_chemical_formula_structural 'C82 H31 Br Mo O3'
_chemical_formula_sum 'C82 H31 Br Mo O3'
_chemical_formula_weight 1239.92
_chemical_name_systematic
;
 MoC60Me5BrCO3
;
_space_group_IT_number 14
_symmetry_cell_setting triclinic
_symmetry_Int_Tables_number 14
_symmetry_space_group_name_Hall '-P 2ybc'
_symmetry_space_group_name_H-M 'P 1 21/c 1'
_atom_sites_solution_hydrogens geom
_atom_sites_solution_primary direct
_atom_sites_solution_secondary difmap
_audit_creation_date 2003-05-17T17:05:19-00:00
_cell_angle_alpha 90
_cell_angle_beta 96.709(6)
_cell_angle_gamma 90
_cell_formula_units_Z 4
_cell_length_a 11.6970(17)
_cell_length_b 19.0670(15)
_cell_length_c 22.379(3)
_cell_measurement_reflns_used 0
_cell_measurement_temperature 153(2)
_cell_measurement_theta_max 0
_cell_measurement_theta_min 0
_cell_measurement_wavelength 0.71073
_cell_volume 4956.9(11)
_computing_molecular_graphics 'Ortep-3 for Windows (Farrugia, 1997)'
_computing_structure_refinement 'SHELXL-97 (Sheldrick, 1997)'
_computing_structure_solution 'SHELXS-97 (Sheldrick, 1997)'
_diffrn_ambient_temperature 153(2)
_diffrn_measured_fraction_theta_full 0.947
_diffrn_measured_fraction_theta_max 0.947
_diffrn_radiation_monochromator graphite
_diffrn_radiation_probe x-ray
_diffrn_radiation_type MoK\a
_diffrn_radiation_wavelength 0.71073
_diffrn_reflns_av_R_equivalents 0.0498
_diffrn_reflns_av_unetI/netI 0.0854
_diffrn_reflns_limit_h_max 14
_diffrn_reflns_limit_h_min 0
_diffrn_reflns_limit_k_max 23
_diffrn_reflns_limit_k_min -23
_diffrn_reflns_limit_l_max 25
_diffrn_reflns_limit_l_min -25
_diffrn_reflns_number 14797
_diffrn_reflns_theta_full 25.59
_diffrn_reflns_theta_max 25.59
_diffrn_reflns_theta_min 2.12
_exptl_absorpt_coefficient_mu 1.135
_exptl_absorpt_correction_type none
_exptl_crystal_colour red
_exptl_crystal_density_diffrn 1.661
_exptl_crystal_density_method 'not measured'
_exptl_crystal_description prism
_exptl_crystal_F_000 2496
_exptl_crystal_size_max 0.38
_exptl_crystal_size_mid 0.18
_exptl_crystal_size_min 0.05
_refine_diff_density_max 0.85
_refine_diff_density_min -1.055
_refine_diff_density_rms 0.113
_refine_ls_extinction_coef 0.0000(2)
_refine_ls_extinction_expression Fc^*^=kFc[1+0.001xFc^2^\l^3^/sin(2\q)]^-1/4^
_refine_ls_extinction_method SHELXL
_refine_ls_goodness_of_fit_ref 1.033
_refine_ls_hydrogen_treatment constr
_refine_ls_matrix_type full
_refine_ls_number_parameters 834
_refine_ls_number_reflns 8839
_refine_ls_number_restraints 0
_refine_ls_restrained_S_all 1.033
_refine_ls_R_factor_all 0.1146
_refine_ls_R_factor_gt 0.0691
_refine_ls_shift/su_max 2.1
_refine_ls_shift/su_mean 0.003
_refine_ls_structure_factor_coef Fsqd
_refine_ls_weighting_details
; calc
 [0.00000+1.00000exp(0.09(sin\q/\l)^2^)]/
   [\s^2^(Fo^2^)+0.0756+13.5293*P+(0.0787P)^2^+0.0671sin\q/\l]
 where P = 0.01372Fo^2^ + 0.98628Fc^2^
;
_refine_ls_weighting_scheme calc
_refine_ls_wR_factor_gt 0.1577
_refine_ls_wR_factor_ref 0.1828
_reflns_number_gt 5727
_reflns_number_total 8839
_reflns_threshold_expression >2sigma(I)
_cod_data_source_file om800308n_si_003.cif
_cod_data_source_block MoBrCO3
_cod_original_cell_volume 4956.9(10)
_cod_original_sg_symbol_H-M 'P 21/c'
_cod_database_code 4071674

loop_
_symmetry_equiv_pos_as_xyz
'x, y, z'
'-x, y+1/2, -z+1/2'
'-x, -y, -z'
'x, -y-1/2, z-1/2'

loop_
_atom_site_label
_atom_site_type_symbol
_atom_site_fract_x
_atom_site_fract_y
_atom_site_fract_z
_atom_site_U_iso_or_equiv
_atom_site_adp_type
_atom_site_occupancy
_atom_site_symmetry_multiplicity
_atom_site_calc_flag
_atom_site_refinement_flags
_atom_site_disorder_assembly
_atom_site_disorder_group
Mo Mo 0.52294(5) 0.89550(3) 0.66012(3) 0.03338(19) Uani 1 1 d . A 1
O1 O 0.3253(12) 0.8393(8) 0.7174(7) 0.058(3) Uani 1 1 d . A 1
O2 O 0.5424(5) 0.7328(2) 0.6471(2) 0.0615(15) Uani 1 1 d . A 1
O3 O 0.5143(5) 0.8656(3) 0.5222(3) 0.0672(16) Uani 1 1 d . A 1
Br1 Br 0.34425(8) 0.96810(5) 0.61243(4) 0.0544(3) Uani 0.9 1 d P A 1
Br2 Br 0.369(2) 0.8513(9) 0.7054(13) 0.056(6) Uani 0.1 1 d P B 2
C1 C 0.6074(5) 1.0055(3) 0.7022(3) 0.0271(13) Uani 1 1 d . A 1
C2 C 0.6042(5) 0.9568(3) 0.7505(3) 0.0255(13) Uani 1 1 d . A 1
C3 C 0.6708(5) 0.8971(3) 0.7382(2) 0.0239(12) Uani 1 1 d . A 1
C4 C 0.7174(5) 0.9092(3) 0.6826(2) 0.0247(13) Uani 1 1 d . A 1
C5 C 0.6770(5) 0.9760(3) 0.6602(2) 0.0219(12) Uani 1 1 d . A 1
C6 C 0.5831(6) 1.0830(3) 0.7072(3) 0.0372(16) Uani 1 1 d . A 1
C7 C 0.5746(5) 0.9770(3) 0.8121(3) 0.0317(14) Uani 1 1 d . A 1
C8 C 0.7242(6) 0.8470(3) 0.7865(3) 0.0298(14) Uani 1 1 d . A 1
C9 C 0.8240(5) 0.8735(3) 0.6647(3) 0.0276(13) Uani 1 1 d . A 1
C10 C 0.7368(6) 1.0194(3) 0.6157(3) 0.0299(14) Uani 1 1 d . A 1
C11 C 0.6069(5) 1.1023(3) 0.7748(3) 0.0345(15) Uani 1 1 d . A 1
C12 C 0.6031(5) 1.0558(3) 0.8205(3) 0.0317(14) Uani 1 1 d . A 1
C13 C 0.6713(5) 0.9443(3) 0.8578(3) 0.0301(14) Uani 1 1 d . A 1
C14 C 0.7357(5) 0.8879(3) 0.8463(3) 0.0289(14) Uani 1 1 d . A 1
C15 C 0.8515(6) 0.8397(3) 0.7768(3) 0.0313(14) Uani 1 1 d . A 1
C16 C 0.8965(6) 0.8515(3) 0.7242(3) 0.0297(14) Uani 1 1 d . A 1
C17 C 0.9013(6) 0.9322(3) 0.6444(3) 0.0308(14) Uani 1 1 d . A 1
C18 C 0.8632(6) 0.9961(3) 0.6224(2) 0.0317(14) Uani 1 1 d . A 1
C19 C 0.7508(6) 1.0945(3) 0.6423(3) 0.0359(15) Uani 1 1 d . A 1
C20 C 0.6841(6) 1.1219(3) 0.6824(3) 0.0340(15) Uani 1 1 d . A 1
C21 C 0.6847(6) 1.1611(3) 0.7811(3) 0.0413(17) Uani 1 1 d . A 1
C22 C 0.6772(6) 1.0661(3) 0.8756(3) 0.0348(15) Uani 1 1 d . A 1
C23 C 0.7190(5) 0.9983(3) 0.8988(3) 0.0314(14) Uani 1 1 d . A 1
C24 C 0.8507(5) 0.8817(3) 0.8747(3) 0.0311(14) Uani 1 1 d . A 1
C25 C 0.9230(6) 0.8525(3) 0.8330(3) 0.0325(15) Uani 1 1 d . A 1
C26 C 1.0113(6) 0.8761(3) 0.7244(3) 0.0337(15) Uani 1 1 d . A 1
C27 C 1.0163(6) 0.9253(3) 0.6760(3) 0.0378(16) Uani 1 1 d . A 1
C28 C 0.9374(7) 1.0561(3) 0.6319(3) 0.0404(17) Uani 1 1 d . A 1
C29 C 0.8682(6) 1.1158(3) 0.6438(3) 0.0397(17) Uani 1 1 d . A 1
C30 C 0.7300(7) 1.1733(3) 0.7250(3) 0.0407(17) Uani 1 1 d . A 1
C31 C 0.7528(6) 1.1734(3) 0.8360(3) 0.0424(17) Uani 1 1 d . A 1
C32 C 0.7493(6) 1.1245(3) 0.8852(3) 0.0385(16) Uani 1 1 d . A 1
C33 C 0.8279(6) 0.9916(3) 0.9287(3) 0.0329(14) Uani 1 1 d . A 1
C34 C 0.8968(6) 0.9324(3) 0.9171(3) 0.0339(15) Uani 1 1 d . A 1
C35 C 1.0363(6) 0.8734(3) 0.8345(3) 0.0374(16) Uani 1 1 d . A 1
C36 C 1.0819(6) 0.8857(3) 0.7785(3) 0.0397(16) Uani 1 1 d . A 1
C37 C 1.0899(6) 0.9821(4) 0.6826(3) 0.0412(17) Uani 1 1 d . A 1
C38 C 1.0503(6) 1.0494(4) 0.6600(3) 0.0432(18) Uani 1 1 d . A 1
C39 C 0.9161(7) 1.1680(3) 0.6837(3) 0.0465(19) Uani 1 1 d . A 1
C40 C 0.8430(7) 1.1973(3) 0.7256(3) 0.0469(19) Uani 1 1 d . A 1
C41 C 0.8699(7) 1.1972(3) 0.8360(3) 0.0430(18) Uani 1 1 d . A 1
C42 C 0.8644(6) 1.1172(3) 0.9151(3) 0.0358(15) Uani 1 1 d . A 1
C43 C 0.9029(6) 1.0528(3) 0.9367(3) 0.0372(16) Uani 1 1 d . A 1
C44 C 1.0153(6) 0.9549(3) 0.9169(3) 0.0361(15) Uani 1 1 d . A 1
C45 C 1.0819(6) 0.9262(3) 0.8770(3) 0.0401(16) Uani 1 1 d . A 1
C46 C 1.1580(6) 0.9458(4) 0.7861(3) 0.0434(17) Uani 1 1 d . A 1
C47 C 1.1616(6) 0.9927(4) 0.7400(3) 0.0465(18) Uani 1 1 d . A 1
C48 C 1.0972(6) 1.1033(4) 0.7020(3) 0.0449(18) Uani 1 1 d . A 1
C49 C 1.0312(7) 1.1607(3) 0.7137(3) 0.0459(19) Uani 1 1 d . A 1
C50 C 0.9161(7) 1.2082(3) 0.7818(3) 0.0458(19) Uani 1 1 d . A 1
C51 C 0.9412(7) 1.1620(3) 0.8849(3) 0.0410(17) Uani 1 1 d . A 1
C52 C 1.0194(6) 1.0293(3) 0.9298(3) 0.0360(15) Uani 1 1 d . A 1
C53 C 1.1583(6) 0.9710(4) 0.8476(3) 0.0423(17) Uani 1 1 d . A 1
C54 C 1.1666(6) 1.0680(4) 0.7514(4) 0.0502(19) Uani 1 1 d . A 1
C55 C 1.0306(7) 1.1854(3) 0.7745(3) 0.0487(19) Uani 1 1 d . A 1
C56 C 1.0516(6) 1.1399(3) 0.8786(3) 0.0405(17) Uani 1 1 d . A 1
C57 C 1.0914(6) 1.0719(3) 0.9009(3) 0.0383(16) Uani 1 1 d . A 1
C58 C 1.1637(6) 1.0422(4) 0.8584(3) 0.0432(17) Uani 1 1 d . A 1
C59 C 1.1681(6) 1.0917(4) 0.8104(3) 0.0472(18) Uani 1 1 d . A 1
C60 C 1.0986(6) 1.1522(4) 0.8216(3) 0.0470(19) Uani 1 1 d . A 1
C61 C 0.4636(7) 1.1088(4) 0.6787(3) 0.052(2) Uani 1 1 d . A 1
H61A H 0.4576 1.1595 0.6846 0.078 Uiso 1 1 calc R A 1
H61B H 0.4033 1.0849 0.698 0.078 Uiso 1 1 calc R A 1
H61C H 0.4542 1.0982 0.6356 0.078 Uiso 1 1 calc R A 1
C62 C 0.4525(6) 0.9599(4) 0.8259(3) 0.0451(18) Uani 1 1 d . A 1
H62A H 0.4432 0.9752 0.8669 0.068 Uiso 1 1 calc R A 1
H62B H 0.4396 0.9092 0.8225 0.068 Uiso 1 1 calc R A 1
H62C H 0.3966 0.9843 0.7972 0.068 Uiso 1 1 calc R A 1
C63 C 0.6645(6) 0.7760(3) 0.7909(3) 0.0399(17) Uani 1 1 d . A 1
H63A H 0.7064 0.7482 0.8232 0.06 Uiso 1 1 calc R A 1
H63B H 0.6636 0.7509 0.7527 0.06 Uiso 1 1 calc R A 1
H63C H 0.5853 0.7835 0.7998 0.06 Uiso 1 1 calc R A 1
C64 C 0.8060(6) 0.8143(3) 0.6178(3) 0.0376(16) Uani 1 1 d . A 1
H64A H 0.8809 0.7956 0.61 0.056 Uiso 1 1 calc R A 1
H64B H 0.7654 0.8328 0.5803 0.056 Uiso 1 1 calc R A 1
H64C H 0.7602 0.7767 0.6331 0.056 Uiso 1 1 calc R A 1
C65 C 0.6775(6) 1.0183(3) 0.5508(3) 0.0415(17) Uani 1 1 d . A 1
H65A H 0.721 1.0475 0.5254 0.062 Uiso 1 1 calc R A 1
H65B H 0.5991 1.0366 0.5499 0.062 Uiso 1 1 calc R A 1
H65C H 0.6746 0.97 0.5357 0.062 Uiso 1 1 calc R A 1
C66 C 0.382(3) 0.8512(17) 0.7047(18) 0.148(19) Uani 1 1 d . A 1
C67 C 0.5368(6) 0.7901(4) 0.6523(3) 0.0463(18) Uani 1 1 d . A 1
C68 C 0.5144(7) 0.8745(4) 0.5732(3) 0.0489(19) Uani 1 1 d . A 1
C101 C 0.5494(9) 0.8415(6) 0.9867(4) 0.054(3) Uani 0.8 1 d P C 1
C102 C 0.4553(11) 0.8873(7) 0.9929(5) 0.093(3) Uani 1 1 d . C 1
H102 H 0.4655 0.9264 1.0194 0.112 Uiso 1 1 calc R C 1
C103 C 0.3568(13) 0.8758(7) 0.9628(5) 0.080(4) Uani 0.8 1 d P C 1
H103 H 0.2949 0.9069 0.9675 0.096 Uiso 1 1 calc R C 1
C104 C 0.3367(10) 0.8167(8) 0.9217(5) 0.104(4) Uani 1 1 d . C 1
H104 H 0.2628 0.8086 0.9005 0.125 Uiso 1 1 calc R C 1
C105 C 0.4218(12) 0.7759(5) 0.9149(6) 0.075(3) Uani 0.8 1 d P C 1
H105 H 0.4113 0.7371 0.8882 0.09 Uiso 1 1 calc R C 1
C106 C 0.5310(9) 0.7889(5) 0.9472(5) 0.073(3) Uani 1 1 d . C 1
H106 H 0.5935 0.7592 0.9406 0.087 Uiso 1 1 calc R C 1
C107 C 0.6579(11) 0.8554(7) 1.0170(5) 0.114(4) Uani 1 1 d . C 1
H10A H 0.6532 0.8956 1.0439 0.171 Uiso 1 1 calc R C 1
H10B H 0.7116 0.8661 0.9878 0.171 Uiso 1 1 calc R C 1
H10C H 0.6854 0.8142 1.0407 0.171 Uiso 1 1 calc R C 1
C111 C 0.9265(13) 1.1801(6) 0.4928(5) 0.063(3) Uani 0.8 1 d P D 1
C112 C 1.0010(13) 1.2286(6) 0.5276(5) 0.054(3) Uani 0.8 1 d P D 1
H112 H 0.9733 1.2742 0.535 0.065 Uiso 0.8 1 calc PR D 1
C113 C 1.108(3) 1.2113(10) 0.5498(8) 0.078(7) Uani 0.8 1 d P D 1
H113 H 1.1565 1.2459 0.57 0.094 Uiso 0.8 1 calc PR D 1
C114 C 1.1508(17) 1.1429(7) 0.5440(6) 0.076(5) Uani 0.8 1 d P D 1
H114 H 1.2252 1.1289 0.5616 0.091 Uiso 0.8 1 calc PR D 1
C115 C 1.0742(15) 1.0967(6) 0.5097(5) 0.066(4) Uani 0.8 1 d P D 1
H115 H 1.0991 1.0499 0.5043 0.079 Uiso 0.8 1 calc PR D 1
C116 C 0.9639(17) 1.1158(7) 0.4834(7) 0.056(5) Uani 0.8 1 d P D 1
H116 H 0.917 1.0834 0.4594 0.068 Uiso 0.8 1 calc PR D 1
C117 C 0.8066(12) 1.1975(6) 0.4694(6) 0.079(4) Uani 0.8 1 d P D 1
H11A H 0.7902 1.2461 0.4797 0.118 Uiso 0.8 1 calc PR D 1
H11B H 0.7539 1.166 0.4874 0.118 Uiso 0.8 1 calc PR D 1
H11C H 0.7961 1.1919 0.4256 0.118 Uiso 0.8 1 calc PR D 1
C121 C 0.583(5) 0.916(3) 1.016(2) 0.080(14) Uiso 0.2 1 d P E 2
C122 C 0.615(8) 0.798(4) 0.975(4) 0.13(2) Uiso 0.2 1 d P F 2
C123 C 0.441(3) 0.8244(16) 0.9483(15) 0.037(8) Uiso 0.2 1 d P G 2
C131 C 1.097(3) 1.1598(18) 0.5332(15) 0.019(8) Uiso 0.2 1 d P H 2
C132 C 1.001(5) 1.109(3) 0.497(3) 0.022(11) Uiso 0.2 1 d P H 2
H132 H 1.0136 1.0595 0.4939 0.026 Uiso 0.2 1 calc PR H 2
C133 C 0.885(5) 1.145(3) 0.467(3) 0.069(14) Uiso 0.2 1 d P H 2
H133 H 0.8314 1.1248 0.4366 0.083 Uiso 0.2 1 calc PR H 2
C134 C 0.876(5) 1.214(3) 0.493(2) 0.057(12) Uiso 0.2 1 d P H 2
H134 H 0.8039 1.2367 0.4822 0.069 Uiso 0.2 1 calc PR H 2
C135 C 0.941(3) 1.2455(18) 0.5245(17) 0.031(9) Uiso 0.2 1 d P H 2
H135 H 0.9229 1.2907 0.5386 0.037 Uiso 0.2 1 calc PR H 2
C136 C 1.063(9) 1.210(6) 0.544(5) 0.07(3) Uiso 0.2 1 d P H 2
H136 H 1.1147 1.2383 0.5693 0.088 Uiso 0.2 1 calc PR H 2
C137 C 1.205(4) 1.131(3) 0.555(3) 0.059(16) Uiso 0.2 1 d P H 2
H13A H 1.212 1.0839 0.5373 0.088 Uiso 0.2 1 calc PR H 2
H13B H 1.2117 1.1269 0.5987 0.088 Uiso 0.2 1 calc PR H 2
H13C H 1.2667 1.1608 0.5432 0.088 Uiso 0.2 1 calc PR H 2

loop_
_atom_site_aniso_label
_atom_site_aniso_U_11
_atom_site_aniso_U_22
_atom_site_aniso_U_33
_atom_site_aniso_U_23
_atom_site_aniso_U_13
_atom_site_aniso_U_12
Mo 0.0330(3) 0.0358(3) 0.0313(3) -0.0047(2) 0.0034(2) -0.0045(2)
O1 0.082(10) 0.037(5) 0.052(5) -0.013(4) -0.001(6) 0.019(5)
O2 0.080(4) 0.034(3) 0.073(4) -0.016(3) 0.021(3) -0.005(2)
O3 0.083(5) 0.068(3) 0.049(4) -0.005(3) 0.002(3) 0.011(3)
Br1 0.0470(6) 0.0665(5) 0.0483(5) -0.0032(4) -0.0001(4) 0.0079(4)
Br2 0.048(10) 0.037(7) 0.079(14) -0.010(7) -0.005(8) -0.025(7)
C1 0.030(4) 0.023(3) 0.027(3) -0.004(2) 0.001(3) -0.001(2)
C2 0.020(3) 0.031(3) 0.024(3) -0.004(2) 0.000(2) -0.005(2)
C3 0.027(3) 0.022(2) 0.022(3) -0.001(2) 0.000(2) -0.007(2)
C4 0.027(3) 0.024(3) 0.022(3) 0.002(2) 0.001(3) -0.004(2)
C5 0.027(3) 0.020(2) 0.019(3) -0.001(2) 0.004(2) -0.002(2)
C6 0.042(4) 0.034(3) 0.035(4) -0.003(3) 0.000(3) 0.012(3)
C7 0.027(4) 0.043(3) 0.026(3) -0.002(3) 0.008(3) -0.002(3)
C8 0.038(4) 0.023(3) 0.028(3) 0.005(2) 0.003(3) -0.004(2)
C9 0.030(4) 0.026(3) 0.030(3) -0.005(2) 0.012(3) 0.002(2)
C10 0.044(4) 0.027(3) 0.019(3) 0.003(2) 0.004(3) 0.000(3)
C11 0.032(4) 0.037(3) 0.035(4) -0.010(3) 0.003(3) 0.012(3)
C12 0.021(3) 0.041(3) 0.033(4) -0.014(3) 0.008(3) 0.006(3)
C13 0.030(4) 0.042(3) 0.021(3) 0.003(3) 0.013(3) -0.013(3)
C14 0.032(4) 0.030(3) 0.025(3) 0.010(3) 0.008(3) -0.011(3)
C15 0.037(4) 0.018(2) 0.038(4) 0.002(3) -0.002(3) 0.004(2)
C16 0.036(4) 0.022(3) 0.032(4) -0.002(2) 0.004(3) 0.008(2)
C17 0.033(4) 0.039(3) 0.023(3) -0.010(3) 0.014(3) 0.001(3)
C18 0.041(4) 0.041(3) 0.015(3) -0.002(3) 0.010(3) -0.004(3)
C19 0.052(5) 0.024(3) 0.031(4) 0.009(3) 0.002(3) 0.000(3)
C20 0.045(4) 0.024(3) 0.031(4) 0.010(3) -0.004(3) 0.006(3)
C21 0.045(5) 0.027(3) 0.053(5) -0.007(3) 0.010(4) 0.017(3)
C22 0.033(4) 0.045(4) 0.029(4) -0.009(3) 0.015(3) 0.001(3)
C23 0.029(4) 0.046(3) 0.022(3) -0.005(3) 0.011(3) -0.010(3)
C24 0.033(4) 0.028(3) 0.031(3) 0.013(3) 0.000(3) -0.008(2)
C25 0.043(4) 0.023(3) 0.030(3) 0.006(3) -0.002(3) 0.003(3)
C26 0.032(4) 0.032(3) 0.039(4) -0.010(3) 0.012(3) 0.009(3)
C27 0.037(4) 0.049(4) 0.031(4) -0.013(3) 0.016(3) 0.005(3)
C28 0.059(5) 0.045(4) 0.021(3) 0.004(3) 0.020(3) -0.015(3)
C29 0.058(5) 0.032(3) 0.030(4) 0.018(3) 0.010(3) -0.002(3)
C30 0.063(5) 0.021(3) 0.038(4) 0.003(3) 0.003(3) 0.007(3)
C31 0.051(5) 0.032(3) 0.044(4) -0.017(3) 0.005(4) 0.003(3)
C32 0.049(5) 0.038(3) 0.030(4) -0.016(3) 0.010(3) -0.001(3)
C33 0.032(4) 0.047(3) 0.020(3) 0.001(3) 0.006(3) -0.008(3)
C34 0.040(4) 0.045(3) 0.016(3) 0.010(3) 0.000(3) -0.006(3)
C35 0.032(4) 0.038(3) 0.040(4) 0.005(3) -0.006(3) 0.011(3)
C36 0.031(4) 0.040(3) 0.048(4) -0.002(3) 0.002(3) 0.010(3)
C37 0.031(4) 0.056(4) 0.041(4) -0.009(3) 0.024(3) -0.002(3)
C38 0.043(5) 0.060(4) 0.031(4) -0.006(3) 0.023(3) -0.015(3)
C39 0.078(6) 0.024(3) 0.040(4) 0.006(3) 0.016(4) -0.020(3)
C40 0.078(6) 0.018(3) 0.045(4) 0.009(3) 0.008(4) -0.004(3)
C41 0.058(5) 0.027(3) 0.045(4) -0.012(3) 0.010(4) -0.001(3)
C42 0.043(4) 0.040(3) 0.025(3) -0.016(3) 0.008(3) -0.003(3)
C43 0.040(4) 0.054(4) 0.018(3) -0.008(3) 0.003(3) -0.010(3)
C44 0.038(4) 0.045(4) 0.024(3) 0.003(3) -0.004(3) -0.005(3)
C45 0.035(4) 0.044(3) 0.039(4) 0.005(3) -0.007(3) 0.007(3)
C46 0.024(4) 0.057(4) 0.050(5) -0.002(4) 0.009(3) 0.011(3)
C47 0.018(4) 0.070(5) 0.054(5) -0.011(4) 0.017(3) -0.007(3)
C48 0.042(4) 0.054(4) 0.043(4) 0.003(4) 0.022(3) -0.024(4)
C49 0.057(5) 0.039(4) 0.043(4) 0.012(3) 0.013(4) -0.025(3)
C50 0.068(6) 0.023(3) 0.046(5) 0.001(3) 0.005(4) -0.010(3)
C51 0.055(5) 0.032(3) 0.036(4) -0.012(3) 0.005(3) -0.013(3)
C52 0.039(4) 0.048(4) 0.019(3) -0.002(3) -0.004(3) -0.008(3)
C53 0.021(4) 0.065(4) 0.039(4) -0.004(3) -0.004(3) 0.007(3)
C54 0.029(4) 0.065(5) 0.060(5) -0.007(4) 0.020(4) -0.022(3)
C55 0.060(5) 0.034(3) 0.053(5) 0.001(3) 0.010(4) -0.025(3)
C56 0.034(4) 0.047(4) 0.040(4) -0.016(3) 0.006(3) -0.022(3)
C57 0.027(4) 0.052(4) 0.033(4) -0.001(3) -0.007(3) -0.008(3)
C58 0.026(4) 0.060(4) 0.042(4) -0.001(4) 0.000(3) -0.012(3)
C59 0.023(4) 0.066(5) 0.054(5) -0.008(4) 0.008(3) -0.018(3)
C60 0.040(5) 0.046(4) 0.056(5) -0.004(4) 0.009(4) -0.028(3)
C61 0.051(5) 0.049(4) 0.053(5) -0.006(4) -0.007(4) 0.021(4)
C62 0.031(4) 0.070(5) 0.036(4) -0.011(3) 0.012(3) -0.013(3)
C63 0.056(5) 0.028(3) 0.036(4) 0.011(3) 0.004(3) -0.011(3)
C64 0.053(5) 0.029(3) 0.031(4) -0.007(3) 0.006(3) 0.005(3)
C65 0.052(5) 0.045(4) 0.027(4) 0.006(3) 0.004(3) 0.000(3)
C66 0.15(3) 0.16(2) 0.11(2) -0.098(19) -0.09(2) 0.11(2)
C67 0.047(5) 0.048(4) 0.049(5) -0.003(4) 0.023(4) 0.002(3)
C68 0.050(5) 0.064(5) 0.033(4) -0.007(3) 0.002(3) 0.015(4)
C101 0.036(6) 0.087(7) 0.038(6) 0.019(5) 0.001(5) -0.013(5)
C102 0.095(9) 0.138(10) 0.053(6) 0.011(6) 0.033(6) 0.021(8)
C103 0.091(11) 0.113(10) 0.037(6) 0.009(7) 0.012(7) 0.034(8)
C104 0.058(7) 0.160(12) 0.091(9) 0.048(9) -0.005(6) -0.017(8)
C105 0.076(10) 0.049(6) 0.096(9) -0.014(6) -0.008(7) -0.003(6)
C106 0.071(8) 0.066(5) 0.083(7) 0.012(5) 0.015(6) 0.010(5)
C107 0.103(10) 0.148(11) 0.091(9) 0.041(8) 0.011(7) -0.040(9)
C111 0.110(11) 0.055(7) 0.033(6) 0.007(5) 0.039(7) -0.006(8)
C112 0.075(10) 0.042(6) 0.048(7) -0.007(5) 0.017(7) 0.005(7)
C113 0.13(2) 0.067(10) 0.034(8) -0.017(6) 0.009(11) -0.037(13)
C114 0.109(15) 0.077(10) 0.047(8) 0.023(7) 0.032(9) 0.031(10)
C115 0.111(12) 0.055(6) 0.043(6) -0.010(5) 0.053(7) -0.019(7)
C116 0.098(16) 0.042(7) 0.034(8) -0.005(6) 0.029(9) -0.012(9)
C117 0.097(11) 0.070(7) 0.070(8) 0.014(6) 0.008(8) -0.029(8)

loop_
_atom_type_symbol
_atom_type_description
_atom_type_scat_dispersion_real
_atom_type_scat_dispersion_imag
_atom_type_scat_source
C C 0.0033 0.0016 'International Tables Vol C Tables 4.2.6.8 and 6.1.1.4'
H H 0 0 'International Tables Vol C Tables 4.2.6.8 and 6.1.1.4'
O O 0.0106 0.006 'International Tables Vol C Tables 4.2.6.8 and 6.1.1.4'
Br Br -0.2901 2.4595 'International Tables Vol C Tables 4.2.6.8 and 6.1.1.4'
Mo Mo -1.6832 0.6857 'International Tables Vol C Tables 4.2.6.8 and 6.1.1.4'

loop_
_geom_angle_atom_site_label_1
_geom_angle_atom_site_label_2
_geom_angle_atom_site_label_3
_geom_angle
C68 Mo C67 73.1(3)
C68 Mo C66 114.5(9)
C67 Mo C66 74.3(8)
C68 Mo C4 100.1(3)
C67 Mo C4 92.6(3)
C66 Mo C4 136.5(9)
C68 Mo C3 134.0(3)
C67 Mo C3 91.1(3)
C66 Mo C3 101.3(9)
C4 Mo C3 36.4(2)
C68 Mo C5 94.8(3)
C67 Mo C5 125.1(2)
C66 Mo C5 149.5(9)
C4 Mo C5 35.72(18)
C3 Mo C5 59.25(19)
C68 Mo C2 152.3(3)
C67 Mo C2 121.4(3)
C66 Mo C2 92.8(9)
C4 Mo C2 58.6(2)
C3 Mo C2 34.82(19)
C5 Mo C2 57.60(19)
C68 Mo C1 121.4(3)
C67 Mo C1 147.9(3)
C66 Mo C1 116.4(8)
C4 Mo C1 58.18(19)
C3 Mo C1 57.79(18)
C5 Mo C1 34.35(19)
C2 Mo C1 33.97(19)
C68 Mo Br1 76.1(2)
C67 Mo Br1 123.7(2)
C66 Mo Br1 77.5(8)
C4 Mo Br1 138.84(13)
C3 Mo Br1 142.16(14)
C5 Mo Br1 103.17(13)
C2 Mo Br1 107.45(14)
C1 Mo Br1 88.37(14)
C5 C1 C2 108.1(5)
C5 C1 C6 124.0(5)
C2 C1 C6 123.8(5)
C5 C1 Mo 69.3(3)
C2 C1 Mo 72.0(3)
C6 C1 Mo 142.4(4)
C3 C2 C1 108.0(5)
C3 C2 C7 124.7(5)
C1 C2 C7 123.8(5)
C3 C2 Mo 67.9(3)
C1 C2 Mo 74.0(3)
C7 C2 Mo 140.6(4)
C2 C3 C4 108.1(5)
C2 C3 C8 123.6(5)
C4 C3 C8 123.4(5)
C2 C3 Mo 77.3(3)
C4 C3 Mo 70.9(3)
C8 C3 Mo 137.6(4)
C5 C4 C3 107.7(5)
C5 C4 C9 123.8(5)
C3 C4 C9 124.4(5)
C5 C4 Mo 75.2(3)
C3 C4 Mo 72.7(3)
C9 C4 Mo 135.9(4)
C1 C5 C4 108.0(5)
C1 C5 C10 123.8(4)
C4 C5 C10 123.6(5)
C1 C5 Mo 76.3(3)
C4 C5 Mo 69.1(3)
C10 C5 Mo 139.3(4)
C1 C6 C61 116.6(6)
C1 C6 C11 106.9(5)
C61 C6 C11 112.2(5)
C1 C6 C20 106.4(5)
C61 C6 C20 112.9(5)
C11 C6 C20 100.3(5)
C2 C7 C62 116.7(5)
C2 C7 C12 106.7(5)
C62 C7 C12 112.1(5)
C2 C7 C13 105.7(5)
C62 C7 C13 113.8(5)
C12 C7 C13 100.3(5)
C3 C8 C63 116.6(5)
C3 C8 C15 106.3(5)
C63 C8 C15 112.7(5)
C3 C8 C14 106.6(4)
C63 C8 C14 112.7(5)
C15 C8 C14 100.4(5)
C4 C9 C17 106.3(4)
C4 C9 C64 117.3(5)
C17 C9 C64 111.7(5)
C4 C9 C16 106.2(5)
C17 C9 C16 99.7(5)
C64 C9 C16 113.9(5)
C5 C10 C65 114.8(5)
C5 C10 C18 106.8(5)
C65 C10 C18 114.3(5)
C5 C10 C19 106.6(5)
C65 C10 C19 113.1(5)
C18 C10 C19 99.9(5)
C12 C11 C21 120.7(6)
C12 C11 C6 124.1(5)
C21 C11 C6 108.6(6)
C11 C12 C22 119.1(6)
C11 C12 C7 124.8(5)
C22 C12 C7 109.7(5)
C14 C13 C23 120.2(6)
C14 C13 C7 124.5(5)
C23 C13 C7 109.2(5)
C13 C14 C24 119.8(5)
C13 C14 C8 125.0(5)
C24 C14 C8 109.2(5)
C16 C15 C25 118.7(6)
C16 C15 C8 125.9(6)
C25 C15 C8 109.5(5)
C15 C16 C26 120.9(6)
C15 C16 C9 123.9(6)
C26 C16 C9 109.5(5)
C18 C17 C27 119.9(6)
C18 C17 C9 125.1(6)
C27 C17 C9 109.5(5)
C17 C18 C28 119.4(6)
C17 C18 C10 124.2(5)
C28 C18 C10 110.0(5)
C20 C19 C29 119.9(6)
C20 C19 C10 124.3(6)
C29 C19 C10 109.3(6)
C19 C20 C30 120.3(7)
C19 C20 C6 124.9(5)
C30 C20 C6 109.3(6)
C31 C21 C30 120.6(7)
C31 C21 C11 120.2(6)
C30 C21 C11 109.5(6)
C32 C22 C12 122.4(6)
C32 C22 C23 118.7(6)
C12 C22 C23 109.1(5)
C33 C23 C13 120.7(6)
C33 C23 C22 120.6(5)
C13 C23 C22 108.5(5)
C34 C24 C14 120.6(6)
C34 C24 C25 119.4(6)
C14 C24 C25 109.6(5)
C35 C25 C24 120.4(6)
C35 C25 C15 121.8(6)
C24 C25 C15 107.7(6)
C36 C26 C16 120.5(6)
C36 C26 C27 119.7(6)
C16 C26 C27 109.6(6)
C37 C27 C26 120.7(6)
C37 C27 C17 120.9(6)
C26 C27 C17 107.9(6)
C38 C28 C18 121.0(6)
C38 C28 C29 120.7(6)
C18 C28 C29 108.3(6)
C39 C29 C19 121.8(6)
C39 C29 C28 119.0(7)
C19 C29 C28 109.3(5)
C40 C30 C20 120.8(6)
C40 C30 C21 119.3(6)
C20 C30 C21 109.0(6)
C21 C31 C41 119.6(7)
C21 C31 C32 119.7(6)
C41 C31 C32 108.2(6)
C22 C32 C42 120.7(6)
C22 C32 C31 117.7(6)
C42 C32 C31 108.0(6)
C23 C33 C34 119.8(6)
C23 C33 C43 119.7(6)
C34 C33 C43 108.1(6)
C24 C34 C33 118.8(6)
C24 C34 C44 119.3(6)
C33 C34 C44 109.1(5)
C25 C35 C36 118.6(6)
C25 C35 C45 119.9(6)
C36 C35 C45 108.3(6)
C26 C36 C35 119.5(6)
C26 C36 C46 119.9(6)
C35 C36 C46 108.2(6)
C27 C37 C38 119.4(7)
C27 C37 C47 119.3(6)
C38 C37 C47 108.2(6)
C28 C38 C37 119.2(6)
C28 C38 C48 119.3(7)
C37 C38 C48 108.8(6)
C29 C39 C49 120.5(7)
C29 C39 C40 117.3(7)
C49 C39 C40 109.0(6)
C30 C40 C50 121.1(7)
C30 C40 C39 119.7(6)
C50 C40 C39 106.4(7)
C50 C41 C31 120.6(7)
C50 C41 C51 118.2(7)
C31 C41 C51 108.4(6)
C43 C42 C32 120.0(6)
C43 C42 C51 119.4(6)
C32 C42 C51 108.7(6)
C42 C43 C33 120.3(6)
C42 C43 C52 120.5(6)
C33 C43 C52 107.3(6)
C45 C44 C52 121.0(6)
C45 C44 C34 120.1(6)
C52 C44 C34 107.4(6)
C44 C45 C35 121.0(7)
C44 C45 C53 119.3(6)
C35 C45 C53 108.2(6)
C47 C46 C36 120.1(7)
C47 C46 C53 119.9(6)
C36 C46 C53 107.8(6)
C46 C47 C54 121.1(7)
C46 C47 C37 120.4(7)
C54 C47 C37 107.2(7)
C49 C48 C38 120.3(7)
C49 C48 C54 119.8(7)
C38 C48 C54 107.4(6)
C48 C49 C39 120.1(6)
C48 C49 C55 120.1(7)
C39 C49 C55 107.5(7)
C41 C50 C55 120.9(7)
C41 C50 C40 118.8(7)
C55 C50 C40 108.7(7)
C56 C51 C41 121.6(6)
C56 C51 C42 120.1(6)
C41 C51 C42 106.7(6)
C57 C52 C44 119.3(6)
C57 C52 C43 119.7(6)
C44 C52 C43 108.2(6)
C58 C53 C45 121.2(6)
C58 C53 C46 119.1(6)
C45 C53 C46 107.5(6)
C59 C54 C48 120.9(7)
C59 C54 C47 118.7(7)
C48 C54 C47 108.4(6)
C60 C55 C50 120.5(7)
C60 C55 C49 120.1(7)
C50 C55 C49 108.3(7)
C51 C56 C57 120.4(6)
C51 C56 C60 119.3(7)
C57 C56 C60 107.8(6)
C52 C57 C56 119.9(6)
C52 C57 C58 120.5(6)
C56 C57 C58 108.2(6)
C53 C58 C59 121.3(7)
C53 C58 C57 118.6(6)
C59 C58 C57 107.9(6)
C54 C59 C58 119.9(7)
C54 C59 C60 118.5(7)
C58 C59 C60 108.8(6)
C55 C60 C59 120.7(7)
C55 C60 C56 119.5(7)
C59 C60 C56 107.3(6)
O1 C66 Mo 171(4)
O2 C67 Mo 178.5(8)
O3 C68 Mo 175.7(7)
C106 C101 C107 122.1(12)
C106 C101 C102 117.2(10)
C107 C101 C102 120.5(12)
C103 C102 C101 120.0(12)
C102 C103 C104 122.1(12)
C105 C104 C103 118.3(11)
C104 C105 C106 119.9(11)
C101 C106 C105 122.4(10)
C116 C111 C112 119.3(16)
C116 C111 C117 118.0(15)
C112 C111 C117 122.6(13)
C113 C112 C111 121.8(13)
C112 C113 C114 121.6(17)
C113 C114 C115 114.6(19)
C116 C115 C114 124.0(12)
C111 C116 C115 118.5(15)
C136 C131 C137 128(7)
C136 C131 C132 113(6)
C137 C131 C132 118(4)
C133 C132 C131 117(4)
C134 C133 C132 109(6)
C135 C134 C133 130(6)
C134 C135 C136 117(6)
C131 C136 C135 132(9)

loop_
_geom_bond_atom_site_label_1
_geom_bond_atom_site_label_2
_geom_bond_distance
Mo C68 1.976(8)
Mo C67 2.025(7)
Mo C66 2.19(5)
Mo C4 2.287(6)
Mo C3 2.311(6)
Mo C5 2.367(5)
Mo C2 2.433(5)
Mo C1 2.458(5)
Mo Br1 2.6269(11)
O1 C66 0.79(6)
O2 C67 1.101(8)
O3 C68 1.155(8)
C1 C5 1.428(8)
C1 C2 1.429(8)
C1 C6 1.513(8)
C2 C3 1.424(8)
C2 C7 1.510(8)
C3 C4 1.435(8)
C3 C8 1.521(8)
C4 C5 1.429(7)
C4 C9 1.515(8)
C5 C10 1.525(8)
C6 C61 1.547(9)
C6 C11 1.550(9)
C6 C20 1.552(10)
C7 C62 1.531(9)
C7 C12 1.546(8)
C7 C13 1.562(9)
C8 C63 1.532(8)
C8 C15 1.535(9)
C8 C14 1.540(8)
C9 C17 1.540(8)
C9 C64 1.541(8)
C9 C16 1.551(8)
C10 C65 1.534(9)
C10 C18 1.535(9)
C10 C19 1.551(8)
C11 C12 1.358(9)
C11 C21 1.441(9)
C12 C22 1.436(9)
C13 C14 1.357(8)
C13 C23 1.446(8)
C14 C24 1.424(8)
C15 C16 1.363(9)
C15 C25 1.447(9)
C16 C26 1.421(9)
C17 C18 1.370(8)
C17 C27 1.450(9)
C18 C28 1.437(9)
C19 C20 1.360(9)
C19 C29 1.428(10)
C20 C30 1.428(9)
C21 C31 1.403(10)
C21 C30 1.438(10)
C22 C32 1.398(9)
C22 C23 1.458(9)
C23 C33 1.373(9)
C24 C34 1.416(9)
C24 C25 1.444(9)
C25 C35 1.381(9)
C26 C36 1.397(9)
C26 C27 1.441(9)
C27 C37 1.380(9)
C28 C38 1.401(10)
C28 C29 1.439(9)
C29 C39 1.410(9)
C30 C40 1.398(10)
C31 C41 1.443(10)
C31 C32 1.448(9)
C32 C42 1.438(10)
C33 C34 1.428(9)
C33 C43 1.458(9)
C34 C44 1.451(9)
C35 C36 1.437(10)
C35 C45 1.444(9)
C36 C46 1.449(10)
C37 C38 1.436(10)
C37 C47 1.465(10)
C38 C48 1.456(10)
C39 C49 1.439(11)
C39 C40 1.451(10)
C40 C50 1.451(10)
C41 C50 1.401(10)
C41 C51 1.460(10)
C42 C43 1.376(9)
C42 C51 1.462(9)
C43 C52 1.460(10)
C44 C45 1.366(10)
C44 C52 1.447(9)
C45 C53 1.448(10)
C46 C47 1.370(10)
C46 C53 1.457(10)
C47 C54 1.458(10)
C48 C49 1.382(10)
C48 C54 1.456(11)
C49 C55 1.441(10)
C50 C55 1.435(11)
C51 C56 1.381(10)
C52 C57 1.384(9)
C53 C58 1.379(10)
C54 C59 1.394(10)
C55 C60 1.396(11)
C56 C57 1.445(9)
C56 C60 1.465(10)
C57 C58 1.457(10)
C58 C59 1.437(10)
C59 C60 1.450(10)
C101 C106 1.338(14)
C101 C107 1.393(14)
C101 C102 1.424(15)
C102 C103 1.284(16)
C103 C104 1.456(17)
C104 C105 1.286(16)
C105 C106 1.414(16)
C111 C116 1.327(18)
C111 C112 1.437(17)
C111 C117 1.476(19)
C112 C113 1.33(3)
C113 C114 1.41(3)
C114 C115 1.42(2)
C115 C116 1.40(2)
C131 C136 1.08(11)
C131 C137 1.41(6)
C131 C132 1.63(6)
C132 C133 1.60(7)
C133 C134 1.45(7)
C134 C135 1.15(6)
C135 C136 1.59(12)
